data_2224966
loop_
_publ_author_name
'Dolzhenko, Anton V.'
'Tan, Geok Kheng'
'Koh, Lip Lin'
'Dolzhenko, Anna V.'
'Chui, Wai Keung'

_publ_section_title <i>N</i>-Carbethoxy-<i>N</i>'-(3-phenyl-1<i>H</i>-1,2,4-triazol-5-yl)thiourea
_journal_coeditor_code GW2076
_journal_issue 2
_journal_name_full 'Acta Crystallographica Section E'
_journal_page_first o425
_journal_paper_doi 10.1107/S1600536810002369
_journal_volume 66
_journal_year 2010
_chemical_formula_iupac 'C12 H13 N5 O2 S'
_chemical_formula_moiety 'C12 H13 N5 O2 S'
_chemical_formula_sum 'C12 H13 N5 O2 S'
_chemical_formula_weight 291.33
_chemical_melting_point 454
_chemical_name_common
;
<i>N</i>-Carbethoxy-<i>N'</i>-(3-phenyl-1<i>H</i>-1,2,4-triazol-5-yl)thiourea
;
_chemical_name_systematic
;
ethyl <i>N</i>-[<i>N</i>-(3-phenyl-1<i>H</i>-1,2,4-triazol-5-
yl)carbamothioyl]carbamate
;
_space_group_IT_number 2
_symmetry_cell_setting triclinic
_symmetry_space_group_name_Hall '-P 1'
_symmetry_space_group_name_H-M 'P -1'
_atom_sites_solution_hydrogens geom
_atom_sites_solution_primary direct
_atom_sites_solution_secondary difmap
_audit_creation_method SHELXL-97
_cell_angle_alpha 91.8180(10)
_cell_angle_beta 92.5850(10)
_cell_angle_gamma 101.0830(10)
_cell_formula_units_Z 2
_cell_length_a 5.9929(3)
_cell_length_b 9.4200(5)
_cell_length_c 12.2000(7)
_cell_measurement_reflns_used 4121
_cell_measurement_temperature 100(2)
_cell_measurement_theta_max 27.49
_cell_measurement_theta_min 2.71
_cell_volume 674.62(6)
_computing_cell_refinement 'SAINT (Bruker, 2001)'
_computing_data_collection 'SMART (Bruker, 2001)'
_computing_data_reduction 'SAINT (Bruker, 2001)'
_computing_molecular_graphics 'SHELXTL (Sheldrick, 2008)'
_computing_publication_material 'SHELXTL (Sheldrick, 2008)'
_computing_structure_refinement 'SHELXL97 (Sheldrick, 2008)'
_computing_structure_solution 'SHELXS97 (Sheldrick, 2008)'
_diffrn_ambient_temperature 100(2)
_diffrn_measured_fraction_theta_full 0.999
_diffrn_measured_fraction_theta_max 0.999
_diffrn_measurement_device_type 'Bruker SMART APEX CCD'
_diffrn_measurement_method '\f and \w'
_diffrn_radiation_monochromator graphite
_diffrn_radiation_source 'fine-focus sealed tube'
_diffrn_radiation_type MoK\a
_diffrn_radiation_wavelength 0.71073
_diffrn_reflns_av_R_equivalents 0.0278
_diffrn_reflns_av_sigmaI/netI 0.0311
_diffrn_reflns_limit_h_max 7
_diffrn_reflns_limit_h_min -7
_diffrn_reflns_limit_k_max 12
_diffrn_reflns_limit_k_min -12
_diffrn_reflns_limit_l_max 15
_diffrn_reflns_limit_l_min -15
_diffrn_reflns_number 8943
_diffrn_reflns_theta_full 27.50
_diffrn_reflns_theta_max 27.50
_diffrn_reflns_theta_min 1.67
_diffrn_standards_number 0
_exptl_absorpt_coefficient_mu 0.249
_exptl_absorpt_correction_T_max 0.9707
_exptl_absorpt_correction_T_min 0.8730
_exptl_absorpt_correction_type multi-scan
_exptl_absorpt_process_details '(SADABS; Sheldrick, 2001)'
_exptl_crystal_colour Colourless
_exptl_crystal_density_diffrn 1.434
_exptl_crystal_density_method 'not measured'
_exptl_crystal_description Rod
_exptl_crystal_F_000 304
_exptl_crystal_size_max 0.56
_exptl_crystal_size_mid 0.24
_exptl_crystal_size_min 0.12
_refine_diff_density_max 0.587
_refine_diff_density_min -0.203
_refine_ls_extinction_method none
_refine_ls_goodness_of_fit_ref 1.062
_refine_ls_hydrogen_treatment mixed
_refine_ls_matrix_type full
_refine_ls_number_parameters 194
_refine_ls_number_reflns 3092
_refine_ls_number_restraints 0
_refine_ls_restrained_S_all 1.062
_refine_ls_R_factor_all 0.0434
_refine_ls_R_factor_gt 0.0399
_refine_ls_shift/su_max 0.001
_refine_ls_shift/su_mean 0.000
_refine_ls_structure_factor_coef Fsqd
_refine_ls_weighting_details 'calc w=1/[\s^2^(Fo^2^)+(0.0557P)^2^+0.2404P] where P=(Fo^2^+2Fc^2^)/3'
_refine_ls_weighting_scheme calc
_refine_ls_wR_factor_gt 0.0996
_refine_ls_wR_factor_ref 0.1019
_reflns_number_gt 2828
_reflns_number_total 3092
_reflns_threshold_expression I>2\s(I)
_cod_data_source_file gw2076.cif
_cod_data_source_block I
_cod_database_code 2224966
_cod_database_fobs_code 2224966

loop_
_symmetry_equiv_pos_as_xyz
'x, y, z'
'-x, -y, -z'

loop_
_atom_site_type_symbol
_atom_site_label
_atom_site_fract_x
_atom_site_fract_y
_atom_site_fract_z
_atom_site_U_iso_or_equiv
_atom_site_adp_type
_atom_site_calc_flag
_atom_site_refinement_flags
_atom_site_occupancy
_atom_site_disorder_assembly
_atom_site_disorder_group
S S1 0.26167(6) 0.64734(4) -0.02591(3) 0.02072(12) Uani d . 1 . .
O O1 0.58945(18) 0.44334(11) 0.28112(8) 0.0204(2) Uani d . 1 . .
O O2 0.31338(18) 0.55681(11) 0.33852(8) 0.0217(2) Uani d . 1 . .
N N1 -0.1894(2) 0.78466(13) 0.22558(10) 0.0180(3) Uani d . 1 . .
N N2 -0.1881(2) 0.93860(13) 0.08657(10) 0.0196(3) Uani d . 1 . .
N N3 -0.0355(2) 0.84999(13) 0.07092(10) 0.0190(3) Uani d . 1 . .
H H3N 0.052(3) 0.866(2) 0.0191(17) 0.033(5) Uiso d . 1 . .
N N4 0.1037(2) 0.66518(13) 0.17503(10) 0.0179(3) Uani d . 1 . .
H H4N 0.111(3) 0.643(2) 0.2411(17) 0.028(5) Uiso d . 1 . .
N N5 0.3803(2) 0.52952(13) 0.15529(10) 0.0187(3) Uani d . 1 . .
H H5N 0.458(3) 0.494(2) 0.1140(15) 0.020(4) Uiso d . 1 . .
C C1 -0.5206(3) 0.91936(16) 0.33573(12) 0.0208(3) Uani d . 1 . .
H H1 -0.4508 0.8519 0.3742 0.025 Uiso calc R 1 . .
C C2 -0.6883(3) 0.97955(17) 0.38396(13) 0.0246(3) Uani d . 1 . .
H H2 -0.7334 0.9528 0.4553 0.030 Uiso calc R 1 . .
C C3 -0.7902(3) 1.07873(17) 0.32819(14) 0.0254(3) Uani d . 1 . .
H H3 -0.9047 1.1199 0.3614 0.030 Uiso calc R 1 . .
C C4 -0.7245(3) 1.11747(16) 0.22403(13) 0.0237(3) Uani d . 1 . .
H H4 -0.7936 1.1857 0.1861 0.028 Uiso calc R 1 . .
C C5 -0.5586(3) 1.05716(16) 0.17507(12) 0.0204(3) Uani d . 1 . .
H H5 -0.5154 1.0833 0.1034 0.024 Uiso calc R 1 . .
C C6 -0.4547(2) 0.95789(15) 0.23090(12) 0.0175(3) Uani d . 1 . .
C C7 -0.2773(2) 0.89424(15) 0.17999(12) 0.0172(3) Uani d . 1 . .
C C8 -0.0381(2) 0.76241(15) 0.15491(11) 0.0173(3) Uani d . 1 . .
C C9 0.2436(2) 0.61501(15) 0.10695(11) 0.0170(3) Uani d . 1 . .
C C10 0.4197(2) 0.51397(15) 0.26620(12) 0.0181(3) Uani d . 1 . .
C C11 0.6496(3) 0.42025(17) 0.39532(12) 0.0246(3) Uani d . 1 . .
H H11A 0.5123 0.3763 0.4334 0.030 Uiso calc R 1 . .
H H11B 0.7187 0.5134 0.4339 0.030 Uiso calc R 1 . .
C C12 0.8169(3) 0.32036(17) 0.39450(14) 0.0250(3) Uani d . 1 . .
H H12A 0.7455 0.2281 0.3572 0.037 Uiso calc R 1 . .
H H12B 0.8636 0.3033 0.4702 0.037 Uiso calc R 1 . .
H H12C 0.9508 0.3645 0.3556 0.037 Uiso calc R 1 . .

loop_
_atom_site_aniso_label
_atom_site_aniso_U_11
_atom_site_aniso_U_22
_atom_site_aniso_U_33
_atom_site_aniso_U_12
_atom_site_aniso_U_13
_atom_site_aniso_U_23
S1 0.0269(2) 0.0220(2) 0.01582(19) 0.01013(15) 0.00368(14) 0.00310(13)
O1 0.0255(5) 0.0203(5) 0.0183(5) 0.0113(4) 0.0017(4) 0.0021(4)
O2 0.0270(6) 0.0238(5) 0.0175(5) 0.0120(4) 0.0040(4) 0.0029(4)
N1 0.0203(6) 0.0153(6) 0.0188(6) 0.0047(5) 0.0010(5) 0.0011(5)
N2 0.0205(6) 0.0206(6) 0.0194(6) 0.0083(5) 0.0000(5) 0.0019(5)
N3 0.0212(6) 0.0206(6) 0.0174(6) 0.0088(5) 0.0035(5) 0.0041(5)
N4 0.0225(6) 0.0187(6) 0.0141(6) 0.0078(5) 0.0020(5) 0.0025(5)
N5 0.0220(6) 0.0190(6) 0.0174(6) 0.0093(5) 0.0039(5) 0.0006(5)
C1 0.0230(7) 0.0193(7) 0.0214(7) 0.0074(6) -0.0003(6) 0.0013(5)
C2 0.0262(8) 0.0251(8) 0.0235(8) 0.0068(6) 0.0054(6) 0.0001(6)
C3 0.0224(7) 0.0236(8) 0.0317(8) 0.0089(6) 0.0014(6) -0.0037(6)
C4 0.0220(7) 0.0191(7) 0.0313(8) 0.0081(6) -0.0035(6) 0.0004(6)
C5 0.0214(7) 0.0183(7) 0.0211(7) 0.0032(5) -0.0020(5) 0.0024(5)
C6 0.0168(6) 0.0155(7) 0.0201(7) 0.0034(5) -0.0012(5) -0.0016(5)
C7 0.0172(7) 0.0159(6) 0.0185(7) 0.0039(5) -0.0032(5) 0.0002(5)
C8 0.0194(7) 0.0153(6) 0.0171(7) 0.0036(5) 0.0000(5) -0.0004(5)
C9 0.0186(7) 0.0136(6) 0.0184(7) 0.0026(5) 0.0005(5) 0.0005(5)
C10 0.0213(7) 0.0135(6) 0.0199(7) 0.0042(5) 0.0015(5) 0.0023(5)
C11 0.0318(8) 0.0256(8) 0.0194(7) 0.0135(6) -0.0016(6) 0.0021(6)
C12 0.0249(8) 0.0235(8) 0.0285(8) 0.0094(6) -0.0008(6) 0.0042(6)

loop_
_atom_type_symbol
_atom_type_description
_atom_type_scat_dispersion_real
_atom_type_scat_dispersion_imag
_atom_type_scat_source
C C 0.0033 0.0016 'International Tables Vol C Tables 4.2.6.8 and 6.1.1.4'
H H 0.0000 0.0000 'International Tables Vol C Tables 4.2.6.8 and 6.1.1.4'
N N 0.0061 0.0033 'International Tables Vol C Tables 4.2.6.8 and 6.1.1.4'
O O 0.0106 0.0060 'International Tables Vol C Tables 4.2.6.8 and 6.1.1.4'
S S 0.1246 0.1234 'International Tables Vol C Tables 4.2.6.8 and 6.1.1.4'

loop_
_geom_angle_atom_site_label_1
_geom_angle_atom_site_label_2
_geom_angle_atom_site_label_3
_geom_angle_site_symmetry_1
_geom_angle_site_symmetry_3
_geom_angle
_geom_angle_publ_flag
C10 O1 C11 . . 115.00(11) ?
C8 N1 C7 . . 102.43(12) ?
C7 N2 N3 . . 102.54(11) ?
C8 N3 N2 . . 109.22(12) ?
C8 N3 H3N . . 131.7(14) ?
N2 N3 H3N . . 118.4(14) ?
C9 N4 C8 . . 128.91(13) ?
C9 N4 H4N . . 117.6(13) ?
C8 N4 H4N . . 113.1(13) ?
C10 N5 C9 . . 127.10(13) ?
C10 N5 H5N . . 116.8(13) ?
C9 N5 H5N . . 115.5(13) ?
C2 C1 C6 . . 120.04(14) ?
C2 C1 H1 . . 120.0 ?
C6 C1 H1 . . 120.0 ?
C1 C2 C3 . . 120.18(14) ?
C1 C2 H2 . . 119.9 ?
C3 C2 H2 . . 119.9 ?
C4 C3 C2 . . 119.88(14) ?
C4 C3 H3 . . 120.1 ?
C2 C3 H3 . . 120.1 ?
C5 C4 C3 . . 120.28(14) ?
C5 C4 H4 . . 119.9 ?
C3 C4 H4 . . 119.9 ?
C4 C5 C6 . . 120.13(14) ?
C4 C5 H5 . . 119.9 ?
C6 C5 H5 . . 119.9 ?
C1 C6 C5 . . 119.48(13) ?
C1 C6 C7 . . 120.00(13) ?
C5 C6 C7 . . 120.52(13) ?
N2 C7 N1 . . 114.46(13) ?
N2 C7 C6 . . 122.90(13) ?
N1 C7 C6 . . 122.64(13) ?
N1 C8 N3 . . 111.32(12) ?
N1 C8 N4 . . 121.13(13) ?
N3 C8 N4 . . 127.42(13) ?
N4 C9 N5 . . 114.77(12) ?
N4 C9 S1 . . 125.65(11) ?
N5 C9 S1 . . 119.58(11) ?
O2 C10 O1 . . 125.48(13) ?
O2 C10 N5 . . 125.13(13) ?
O1 C10 N5 . . 109.38(12) ?
O1 C11 C12 . . 106.95(12) ?
O1 C11 H11A . . 110.3 ?
C12 C11 H11A . . 110.3 ?
O1 C11 H11B . . 110.3 ?
C12 C11 H11B . . 110.3 ?
H11A C11 H11B . . 108.6 ?
C11 C12 H12A . . 109.5 ?
C11 C12 H12B . . 109.5 ?
H12A C12 H12B . . 109.5 ?
C11 C12 H12C . . 109.5 ?
H12A C12 H12C . . 109.5 ?
H12B C12 H12C . . 109.5 ?

loop_
_geom_bond_atom_site_label_1
_geom_bond_atom_site_label_2
_geom_bond_site_symmetry_2
_geom_bond_distance
_geom_bond_publ_flag
S1 C9 . 1.6632(14) ?
O1 C10 . 1.3274(17) ?
O1 C11 . 1.4568(17) ?
O2 C10 . 1.2142(18) ?
N1 C8 . 1.3194(18) ?
N1 C7 . 1.3680(18) ?
N2 C7 . 1.3260(19) ?
N2 N3 . 1.3674(17) ?
N3 C8 . 1.3345(18) ?
N3 H3N . 0.84(2) ?
N4 C9 . 1.3440(18) ?
N4 C8 . 1.3845(18) ?
N4 H4N . 0.84(2) ?
N5 C10 . 1.3803(18) ?
N5 C9 . 1.3811(18) ?
N5 H5N . 0.81(2) ?
C1 C2 . 1.389(2) ?
C1 C6 . 1.394(2) ?
C1 H1 . 0.9500 ?
C2 C3 . 1.390(2) ?
C2 H2 . 0.9500 ?
C3 C4 . 1.386(2) ?
C3 H3 . 0.9500 ?
C4 C5 . 1.385(2) ?
C4 H4 . 0.9500 ?
C5 C6 . 1.397(2) ?
C5 H5 . 0.9500 ?
C6 C7 . 1.4685(19) ?
C11 C12 . 1.501(2) ?
C11 H11A . 0.9900 ?
C11 H11B . 0.9900 ?
C12 H12A . 0.9800 ?
C12 H12B . 0.9800 ?
C12 H12C . 0.9800 ?

loop_
_geom_hbond_atom_site_label_D
_geom_hbond_atom_site_label_H
_geom_hbond_atom_site_label_A
_geom_hbond_site_symmetry_A
_geom_hbond_distance_DH
_geom_hbond_distance_HA
_geom_hbond_distance_DA
_geom_hbond_angle_DHA
N5 H5N S1 2_665 0.81(2) 2.58(2) 3.3739(13) 166.0(17)
N4 H4N O2 . 0.84(2) 1.97(2) 2.6448(16) 137.3(18)
N3 H3N S1 . 0.84(2) 2.67(2) 3.0926(13) 113.0(16)
N3 H3N N2 2_575 0.84(2) 2.32(2) 2.9838(18) 136.5(18)

loop_
_cod_related_entry_id
_cod_related_entry_database
_cod_related_entry_code
1 ChemSpider 24744344
